data_2202394
loop_
_publ_author_name
'P. R. Seshadri'
'S. Selvanayagam'
'D. Velmurugan'
'K. Ravikumar'
'A. R. Sureshbabu'
'R. Raghunathan'

_publ_section_title
2'-(<i>p</i>-Methoxybenzoyl)-1',2,2',3,5',6',7',7a'-octahydro-1<i>H</i>-indan-2-spiro-3'-(3'<i>H</i>-pyrrolizine)-1'-spiro-3''-1<i>H</i>-indoline-1,2'',3-trione
_journal_issue 11
_journal_name_full 'Acta Crystallographica Section E'
_journal_page_first o1783
_journal_page_last o1785
_journal_paper_doi 10.1107/S160053680302302X
_journal_volume 59
_journal_year 2003
_chemical_formula_iupac 'C30 H24 N2 O5'
_chemical_formula_moiety 'C30 H24 N2 O5'
_chemical_formula_sum 'C30 H24 N2 O5'
_chemical_formula_weight 492.51
_chemical_name_systematic
;
2'-(p-Methoxybenzoyl)-1',2,2',3,5',6',7',7a'-octahydro-1H-indan-2-spiro-3'-
(3'H-pyrrolizine)-1'-spiro-3''-1H-indoline-1,2'',3-trione
;
_space_group_IT_number 14
_symmetry_cell_setting monoclinic
_symmetry_space_group_name_Hall '-P 2ybc'
_symmetry_space_group_name_H-M 'P 1 21/c 1'
_atom_sites_solution_hydrogens geom
_atom_sites_solution_primary direct
_atom_sites_solution_secondary difmap
_audit_creation_method SHELXL-97
_cell_angle_alpha 90.00
_cell_angle_beta 96.3510(10)
_cell_angle_gamma 90.00
_cell_formula_units_Z 4
_cell_length_a 11.4931(8)
_cell_length_b 13.6374(9)
_cell_length_c 15.5377(10)
_cell_measurement_reflns_used 3592
_cell_measurement_temperature 293(2)
_cell_measurement_theta_max 26
_cell_measurement_theta_min 2.326
_cell_volume 2420.4(3)
_computing_cell_refinement 'SAINT (Bruker, 2001)'
_computing_data_collection 'SMART (Bruker, 2001)'
_computing_data_reduction SAINT
_computing_molecular_graphics 'ORTEP-3 (Farrugia, 1997) and PLATON (Spek, 1990)'
_computing_publication_material 'SHELXL97 and PARST (Nardelli, 1995)'
_computing_structure_refinement 'SHELXL97 (Sheldrick, 1997)'
_computing_structure_solution 'SHELXS97 (Sheldrick, 1997)'
_diffrn_ambient_temperature 293(2)
_diffrn_measured_fraction_theta_full 0.949
_diffrn_measured_fraction_theta_max 0.949
_diffrn_measurement_device 'Bruker SMART APEX area-detector'
_diffrn_measurement_device_type 'CCD Area Detector'
_diffrn_measurement_method \w
_diffrn_radiation_monochromator graphite
_diffrn_radiation_source 'fine-focus sealed tube'
_diffrn_radiation_type MoK\a
_diffrn_radiation_wavelength 0.71073
_diffrn_reflns_av_R_equivalents 0.0272
_diffrn_reflns_av_sigmaI/netI 0.0396
_diffrn_reflns_limit_h_max 14
_diffrn_reflns_limit_h_min -14
_diffrn_reflns_limit_k_max 17
_diffrn_reflns_limit_k_min -17
_diffrn_reflns_limit_l_max 13
_diffrn_reflns_limit_l_min -20
_diffrn_reflns_number 14548
_diffrn_reflns_theta_full 27.99
_diffrn_reflns_theta_max 27.99
_diffrn_reflns_theta_min 1.78
_diffrn_standards_number 0
_exptl_absorpt_coefficient_mu 0.093
_exptl_absorpt_correction_T_max 0.9844
_exptl_absorpt_correction_T_min 0.9790
_exptl_absorpt_correction_type multi-scan
_exptl_crystal_colour ' yellow'
_exptl_crystal_density_diffrn 1.352
_exptl_crystal_density_method 'not measured'
_exptl_crystal_description Prisms
_exptl_crystal_F_000 1032
_exptl_crystal_size_max 0.23
_exptl_crystal_size_mid 0.20
_exptl_crystal_size_min 0.17
_refine_diff_density_max 0.268
_refine_diff_density_min -0.157
_refine_ls_extinction_method none
_refine_ls_goodness_of_fit_ref 0.995
_refine_ls_hydrogen_treatment constr
_refine_ls_matrix_type full
_refine_ls_number_parameters 334
_refine_ls_number_reflns 5528
_refine_ls_number_restraints 0
_refine_ls_restrained_S_all 0.995
_refine_ls_R_factor_all 0.0786
_refine_ls_R_factor_gt 0.0486
_refine_ls_shift/su_max 0.001
_refine_ls_shift/su_mean 0.001
_refine_ls_structure_factor_coef Fsqd
_refine_ls_weighting_details 'w = 1/[\s^2^(Fo^2^)+(0.0798P)^2^+0.041P] where P=  (Fo^2^+2Fc^2^)/3'
_refine_ls_weighting_scheme calc
_refine_ls_wR_factor_gt 0.1224
_refine_ls_wR_factor_ref 0.1389
_reflns_number_gt 3764
_reflns_number_total 5528
_reflns_threshold_expression I>2\s(I)
_cod_data_source_file bt6365.cif
_cod_data_source_block I
_cod_original_sg_symbol_H-M 'P 21/c'
_cod_database_code 2202394
_cod_database_fobs_code 2202394

loop_
_symmetry_equiv_pos_as_xyz
'x, y, z'
'-x, y+1/2, -z+1/2'
'-x, -y, -z'
'x, -y-1/2, z-1/2'

loop_
_atom_site_label
_atom_site_fract_x
_atom_site_fract_y
_atom_site_fract_z
_atom_site_U_iso_or_equiv
_atom_site_adp_type
_atom_site_calc_flag
_atom_site_refinement_flags
_atom_site_occupancy
_atom_site_disorder_assembly
_atom_site_disorder_group
_atom_site_type_symbol
N1 0.34651(13) 0.45085(11) -0.02912(10) 0.0450(4) Uani d . 1 . . N
H1 0.3818 0.5029 -0.0438 0.054 Uiso calc R 1 . . H
C2 0.39982(15) 0.37685(12) 0.01661(10) 0.0354(4) Uani d . 1 . . C
O3 0.50239(10) 0.37660(9) 0.04859(8) 0.0421(3) Uani d . 1 . . O
C4 0.31036(14) 0.29370(12) 0.02195(10) 0.0343(4) Uani d . 1 . . C
C5 0.19908(14) 0.34145(13) -0.01848(10) 0.0368(4) Uani d . 1 . . C
C6 0.08488(16) 0.30866(14) -0.03079(12) 0.0468(5) Uani d . 1 . . C
H6 0.0652 0.2473 -0.0107 0.056 Uiso calc R 1 . . H
C7 -0.00001(17) 0.36872(16) -0.07364(14) 0.0588(6) Uani d . 1 . . C
H7 -0.0774 0.3477 -0.0817 0.071 Uiso calc R 1 . . H
C8 0.02888(19) 0.45914(17) -0.10443(14) 0.0636(6) Uani d . 1 . . C
H8 -0.0293 0.4984 -0.1330 0.076 Uiso calc R 1 . . H
C9 0.14330(19) 0.49249(16) -0.09349(13) 0.0584(5) Uani d . 1 . . C
H9 0.1631 0.5532 -0.1149 0.070 Uiso calc R 1 . . H
C10 0.22643(16) 0.43324(13) -0.05017(11) 0.0425(4) Uani d . 1 . . C
C11 0.31411(14) 0.25104(11) 0.11563(10) 0.0316(4) Uani d . 1 . . C
H11 0.3877 0.2742 0.1469 0.038 Uiso calc R 1 . . H
C12 0.21902(14) 0.27534(12) 0.17327(11) 0.0359(4) Uani d . 1 . . C
O13 0.15552(13) 0.20928(10) 0.19249(10) 0.0604(4) Uani d . 1 . . O
C14 0.21215(13) 0.37325(11) 0.21284(10) 0.0332(4) Uani d . 1 . . C
C15 0.28086(15) 0.45256(13) 0.19315(12) 0.0421(4) Uani d . 1 . . C
H15 0.3320 0.4455 0.1512 0.051 Uiso calc R 1 . . H
C16 0.27441(16) 0.54110(13) 0.23467(12) 0.0457(4) Uani d . 1 . . C
H16 0.3194 0.5937 0.2196 0.055 Uiso calc R 1 . . H
C17 0.20125(14) 0.55203(12) 0.29868(11) 0.0380(4) Uani d . 1 . . C
C18 0.13261(16) 0.47423(13) 0.31983(11) 0.0429(4) Uani d . 1 . . C
H18 0.0831 0.4811 0.3629 0.051 Uiso calc R 1 . . H
C19 0.13832(15) 0.38662(13) 0.27653(11) 0.0411(4) Uani d . 1 . . C
H19 0.0912 0.3348 0.2905 0.049 Uiso calc R 1 . . H
C20 0.32788(14) 0.13979(11) 0.10581(10) 0.0329(4) Uani d . 1 . . C
C21 0.21731(14) 0.07491(12) 0.08790(11) 0.0360(4) Uani d . 1 . . C
O22 0.13732(11) 0.08654(9) 0.03124(8) 0.0484(3) Uani d . 1 . . O
C23 0.23388(15) -0.01185(12) 0.14532(11) 0.0376(4) Uani d . 1 . . C
C24 0.16536(17) -0.09573(13) 0.14597(12) 0.0469(5) Uani d . 1 . . C
H24 0.0973 -0.1028 0.1081 0.056 Uiso calc R 1 . . H
C25 0.2021(2) -0.16837(14) 0.20501(14) 0.0564(5) Uani d . 1 . . C
H25 0.1576 -0.2252 0.2070 0.068 Uiso calc R 1 . . H
C26 0.3031(2) -0.15828(15) 0.26099(14) 0.0583(6) Uani d . 1 . . C
H26 0.3263 -0.2090 0.2991 0.070 Uiso calc R 1 . . H
C27 0.37036(18) -0.07499(14) 0.26171(12) 0.0498(5) Uani d . 1 . . C
H27 0.4376 -0.0679 0.3004 0.060 Uiso calc R 1 . . H
C28 0.33427(15) -0.00196(12) 0.20270(11) 0.0381(4) Uani d . 1 . . C
C29 0.39017(15) 0.09307(12) 0.18893(11) 0.0370(4) Uani d . 1 . . C
O30 0.46823(11) 0.13134(9) 0.23561(8) 0.0508(3) Uani d . 1 . . O
N31 0.39098(12) 0.12556(10) 0.03008(9) 0.0372(3) Uani d . 1 . . N
C32 0.51955(15) 0.13827(14) 0.04253(12) 0.0462(5) Uani d . 1 . . C
H32A 0.5585 0.0773 0.0605 0.055 Uiso calc R 1 . . H
H32B 0.5421 0.1884 0.0854 0.055 Uiso calc R 1 . . H
C33 0.54875(19) 0.1692(2) -0.04613(15) 0.0671(6) Uani d . 1 . . C
H33A 0.5759 0.1134 -0.0770 0.081 Uiso calc R 1 . . H
H33B 0.6098 0.2187 -0.0408 0.081 Uiso calc R 1 . . H
C34 0.43745(18) 0.21049(15) -0.09419(12) 0.0519(5) Uani d . 1 . . C
H34A 0.4156 0.1740 -0.1471 0.062 Uiso calc R 1 . . H
H34B 0.4479 0.2788 -0.1088 0.062 Uiso calc R 1 . . H
C35 0.34382(15) 0.19991(12) -0.03212(11) 0.0386(4) Uani d . 1 . . C
H35 0.2723 0.1742 -0.0645 0.046 Uiso calc R 1 . . H
O36 0.20315(12) 0.64125(9) 0.33735(9) 0.0537(4) Uani d . 1 . . O
C37 0.1288(2) 0.65794(18) 0.40243(16) 0.0761(7) Uani d . 1 . . C
H37A 0.1393 0.7238 0.4237 0.114 Uiso calc R 1 . . H
H37B 0.1477 0.6126 0.4492 0.114 Uiso calc R 1 . . H
H37C 0.0488 0.6487 0.3787 0.114 Uiso calc R 1 . . H

loop_
_atom_site_aniso_label
_atom_site_aniso_U_11
_atom_site_aniso_U_22
_atom_site_aniso_U_33
_atom_site_aniso_U_12
_atom_site_aniso_U_13
_atom_site_aniso_U_23
N1 0.0444(9) 0.0412(8) 0.0488(9) -0.0065(7) 0.0024(7) 0.0145(7)
C2 0.0377(9) 0.0396(9) 0.0291(9) -0.0039(7) 0.0046(7) 0.0014(7)
O3 0.0357(7) 0.0460(7) 0.0434(7) -0.0077(5) -0.0009(5) 0.0029(5)
C4 0.0328(8) 0.0374(9) 0.0320(9) -0.0033(7) 0.0000(7) 0.0012(7)
C5 0.0350(9) 0.0433(10) 0.0310(9) -0.0006(7) -0.0009(7) 0.0035(7)
C6 0.0398(10) 0.0505(11) 0.0480(11) -0.0027(8) -0.0045(8) 0.0040(8)
C7 0.0387(11) 0.0724(15) 0.0617(14) 0.0015(10) -0.0110(9) 0.0063(11)
C8 0.0519(12) 0.0739(15) 0.0613(14) 0.0150(11) -0.0104(10) 0.0178(11)
C9 0.0603(13) 0.0548(12) 0.0581(13) 0.0057(10) -0.0020(10) 0.0231(10)
C10 0.0427(10) 0.0480(10) 0.0363(10) -0.0004(8) 0.0019(8) 0.0090(8)
C11 0.0317(8) 0.0321(8) 0.0301(8) -0.0010(7) -0.0008(6) 0.0020(6)
C12 0.0354(9) 0.0375(9) 0.0344(9) -0.0012(7) 0.0025(7) 0.0039(7)
O13 0.0691(9) 0.0436(8) 0.0750(10) -0.0146(7) 0.0365(8) -0.0077(7)
C14 0.0299(8) 0.0361(9) 0.0328(9) 0.0031(7) 0.0001(7) 0.0030(7)
C15 0.0386(9) 0.0427(10) 0.0475(11) -0.0019(8) 0.0163(8) -0.0030(8)
C16 0.0446(10) 0.0382(10) 0.0566(12) -0.0074(8) 0.0163(9) -0.0021(8)
C17 0.0374(9) 0.0363(9) 0.0400(10) 0.0033(7) 0.0032(7) -0.0007(7)
C18 0.0459(10) 0.0444(10) 0.0409(10) 0.0010(8) 0.0162(8) 0.0010(8)
C19 0.0439(10) 0.0399(10) 0.0410(10) -0.0033(8) 0.0113(8) 0.0050(7)
C20 0.0340(8) 0.0326(8) 0.0314(9) -0.0004(7) 0.0004(7) -0.0013(6)
C21 0.0360(9) 0.0350(9) 0.0373(9) 0.0016(7) 0.0053(7) -0.0048(7)
O22 0.0438(7) 0.0473(7) 0.0508(8) -0.0050(6) -0.0092(6) 0.0029(6)
C23 0.0427(9) 0.0358(9) 0.0359(9) 0.0025(7) 0.0116(7) -0.0013(7)
C24 0.0497(11) 0.0401(10) 0.0527(12) -0.0025(8) 0.0143(9) -0.0027(8)
C25 0.0717(14) 0.0383(10) 0.0625(14) -0.0058(10) 0.0217(11) 0.0047(9)
C26 0.0769(15) 0.0450(11) 0.0550(13) 0.0085(10) 0.0155(11) 0.0150(9)
C27 0.0611(12) 0.0469(11) 0.0414(11) 0.0073(9) 0.0056(9) 0.0085(8)
C28 0.0448(10) 0.0374(9) 0.0328(9) 0.0052(7) 0.0076(7) -0.0001(7)
C29 0.0388(9) 0.0385(9) 0.0336(9) 0.0075(7) 0.0029(7) -0.0019(7)
O30 0.0517(8) 0.0494(8) 0.0468(8) -0.0001(6) -0.0141(6) -0.0031(6)
N31 0.0382(8) 0.0392(8) 0.0340(8) 0.0025(6) 0.0034(6) -0.0030(6)
C32 0.0373(10) 0.0506(11) 0.0509(12) 0.0064(8) 0.0062(8) -0.0044(8)
C33 0.0545(13) 0.0885(17) 0.0619(14) 0.0093(12) 0.0224(11) 0.0015(12)
C34 0.0619(13) 0.0592(12) 0.0365(10) -0.0023(10) 0.0133(9) -0.0058(9)
C35 0.0425(10) 0.0408(10) 0.0315(9) -0.0030(7) -0.0003(7) -0.0020(7)
O36 0.0604(9) 0.0410(7) 0.0630(9) -0.0026(6) 0.0217(7) -0.0120(6)
C37 0.0943(19) 0.0598(14) 0.0815(17) 0.0012(13) 0.0424(15) -0.0217(12)

loop_
_atom_type_symbol
_atom_type_description
_atom_type_scat_dispersion_real
_atom_type_scat_dispersion_imag
_atom_type_scat_source
C C 0.0033 0.0016 'International Tables Vol C Tables 4.2.6.8 and 6.1.1.4'
H H 0.0000 0.0000 'International Tables Vol C Tables 4.2.6.8 and 6.1.1.4'
N N 0.0061 0.0033 'International Tables Vol C Tables 4.2.6.8 and 6.1.1.4'
O O 0.0106 0.0060 'International Tables Vol C Tables 4.2.6.8 and 6.1.1.4'

loop_
_geom_angle_atom_site_label_1
_geom_angle_atom_site_label_2
_geom_angle_atom_site_label_3
_geom_angle
_geom_angle_publ_flag
C2 N1 C10 112.00(10) yes
C2 N1 H1 124.0 ?
C10 N1 H1 124.0 ?
O3 C2 N1 125.31(15) ?
O3 C2 C4 126.4(2) yes
N1 C2 C4 108.30(10) yes
C5 C4 C2 101.55(13) ?
C5 C4 C11 118.88(13) ?
C2 C4 C11 112.00(13) ?
C5 C4 C35 111.60(13) ?
C2 C4 C35 111.09(13) ?
C11 C4 C35 101.99(12) ?
C6 C5 C10 119.36(16) ?
C6 C5 C4 131.87(16) ?
C10 C5 C4 108.71(15) ?
C5 C6 C7 118.89(18) ?
C5 C6 H6 120.6 ?
C7 C6 H6 120.6 ?
C8 C7 C6 120.81(19) ?
C8 C7 H7 119.6 ?
C6 C7 H7 119.6 ?
C7 C8 C9 120.93(18) ?
C7 C8 H8 119.5 ?
C9 C8 H8 119.5 ?
C10 C9 C8 117.91(19) ?
C10 C9 H9 121.0 ?
C8 C9 H9 121.0 ?
C9 C10 C5 122.08(18) ?
C9 C10 N1 128.9(2) yes
C5 C10 N1 109.01(15) ?
C12 C11 C20 111.22(13) ?
C12 C11 C4 121.22(13) ?
C20 C11 C4 105.53(12) ?
C12 C11 H11 105.9 ?
C20 C11 H11 105.9 ?
C4 C11 H11 105.9 ?
O13 C12 C14 120.4(2) yes
O13 C12 C11 118.1(2) yes
C14 C12 C11 121.09(14) ?
C19 C14 C15 117.50(15) ?
C19 C14 C12 118.81(15) ?
C15 C14 C12 123.59(15) ?
C16 C15 C14 121.17(16) ?
C16 C15 H15 119.4 ?
C14 C15 H15 119.4 ?
C15 C16 C17 120.13(16) ?
C15 C16 H16 119.9 ?
C17 C16 H16 119.9 ?
O36 C17 C16 115.8(2) yes
O36 C17 C18 124.4(2) yes
C16 C17 C18 119.84(16) ?
C19 C18 C17 119.36(16) ?
C19 C18 H18 120.3 ?
C17 C18 H18 120.3 ?
C18 C19 C14 121.98(16) ?
C18 C19 H19 119.0 ?
C14 C19 H19 119.0 ?
N31 C20 C11 106.09(13) ?
N31 C20 C29 113.20(10) yes
C11 C20 C29 111.61(13) ?
N31 C20 C21 104.50(10) yes
C11 C20 C21 119.42(13) ?
C29 C20 C21 102.12(13) ?
O22 C21 C23 125.4(2) yes
O22 C21 C20 126.7(2) yes
C23 C21 C20 107.45(14) ?
C28 C23 C24 120.54(16) ?
C28 C23 C21 110.64(15) ?
C24 C23 C21 128.81(17) ?
C25 C24 C23 117.56(19) ?
C25 C24 H24 121.2 ?
C23 C24 H24 121.2 ?
C26 C25 C24 121.36(19) ?
C26 C25 H25 119.3 ?
C24 C25 H25 119.3 ?
C27 C26 C25 121.45(19) ?
C27 C26 H26 119.3 ?
C25 C26 H26 119.3 ?
C26 C27 C28 117.53(19) ?
C26 C27 H27 121.2 ?
C28 C27 H27 121.2 ?
C23 C28 C27 121.54(17) ?
C23 C28 C29 109.76(14) ?
C27 C28 C29 128.70(17) ?
O30 C29 C28 126.9(2) yes
O30 C29 C20 124.7(2) yes
C28 C29 C20 108.39(14) ?
C20 N31 C35 105.00(10) yes
C20 N31 C32 117.20(10) yes
C35 N31 C32 107.27(13) ?
N31 C32 C33 103.5(2) yes
N31 C32 H32A 111.1 ?
C33 C32 H32A 111.1 ?
N31 C32 H32B 111.1 ?
C33 C32 H32B 111.1 ?
H32A C32 H32B 109.0 ?
C32 C33 C34 106.96(15) ?
C32 C33 H33A 110.3 ?
C34 C33 H33A 110.3 ?
C32 C33 H33B 110.3 ?
C34 C33 H33B 110.3 ?
H33A C33 H33B 108.6 ?
C33 C34 C35 105.58(16) ?
C33 C34 H34A 110.6 ?
C35 C34 H34A 110.6 ?
C33 C34 H34B 110.6 ?
C35 C34 H34B 110.6 ?
H34A C34 H34B 108.8 ?
N31 C35 C34 104.30(10) yes
N31 C35 C4 107.50(10) yes
C34 C35 C4 118.84(14) ?
N31 C35 H35 108.6 ?
C34 C35 H35 108.6 ?
C4 C35 H35 108.6 ?
C17 O36 C37 118.7(2) yes
O36 C37 H37A 109.5 ?
O36 C37 H37B 109.5 ?
H37A C37 H37B 109.5 ?
O36 C37 H37C 109.5 ?
H37A C37 H37C 109.5 ?
H37B C37 H37C 109.5 ?

loop_
_geom_bond_atom_site_label_1
_geom_bond_atom_site_label_2
_geom_bond_site_symmetry_2
_geom_bond_distance
_geom_bond_publ_flag
N1 C2 . 1.342(2) yes
N1 C10 . 1.403(2) yes
N1 H1 . 0.8600 ?
C2 O3 . 1.228(2) yes
C2 C4 . 1.539(2) ?
C4 C5 . 1.509(2) ?
C4 C11 . 1.564(2) yes
C4 C35 . 1.600(2) ?
C5 C6 . 1.380(2) ?
C5 C10 . 1.394(2) ?
C6 H6 . 0.9300 ?
C7 C6 . 1.386(3) ?
C7 H7 . 0.9300 ?
C8 C7 . 1.377(3) ?
C8 H8 . 0.9300 ?
C9 C8 . 1.384(3) ?
C9 H9 . 0.9300 ?
C10 C9 . 1.370(3) ?
C11 C12 . 1.524(2) ?
C11 C20 . 1.535(2) ?
C11 H11 . 0.9800 ?
C12 O13 . 1.217(2) yes
C12 C14 . 1.476(2) ?
C14 C19 . 1.385(2) ?
C14 C15 . 1.393(2) ?
C15 C16 . 1.375(2) ?
C15 H15 . 0.9300 ?
C16 C17 . 1.380(2) ?
C16 H16 . 0.9300 ?
C17 O36 . 1.356(2) yes
C17 C18 . 1.383(2) ?
C18 C19 . 1.376(2) ?
C18 H18 . 0.9300 ?
C19 H19 . 0.9300 ?
C20 N31 . 1.462(2) yes
C20 C29 . 1.543(2) ?
C20 C21 . 1.548(2) ?
C21 O22 . 1.211(2) yes
C21 C23 . 1.481(2) ?
C23 C28 . 1.385(2) ?
C23 C24 . 1.389(2) ?
C24 C25 . 1.384(3) ?
C24 H24 . 0.9300 ?
C25 C26 . 1.379(3) ?
C25 H25 . 0.9300 ?
C26 C27 . 1.373(3) ?
C26 H26 . 0.9300 ?
C27 C28 . 1.386(2) ?
C27 H27 . 0.9300 ?
C28 C29 . 1.473(2) ?
C29 O30 . 1.208(2) yes
N31 C35 . 1.463(2) yes
N31 C32 . 1.479(2) yes
C32 C33 . 1.514(3) ?
C32 H32A . 0.9700 ?
C32 H32B . 0.9700 ?
C33 C34 . 1.516(3) ?
C33 H33A . 0.9700 ?
C33 H33B . 0.9700 ?
C34 C35 . 1.529(2) ?
C34 H34A . 0.9700 ?
C34 H34B . 0.9700 ?
C35 H35 . 0.9800 ?
O36 C37 . 1.413(2) yes
C37 H37A . 0.9600 ?
C37 H37B . 0.9600 ?
C37 H37C . 0.9600 ?

loop_
_geom_hbond_atom_site_label_D
_geom_hbond_atom_site_label_H
_geom_hbond_atom_site_label_A
_geom_hbond_site_symmetry_A
_geom_hbond_distance_DH
_geom_hbond_distance_HA
_geom_hbond_distance_DA
_geom_hbond_angle_DHA
_geom_hbond_publ_flag
N1 H1 O3 3_665 0.86 2.12 2.960(2) 165 yes
C6 H6 O22 . 0.93 2.41 3.215(2) 145 yes
C11 H11 O3 . 0.98 2.54 3.033(2) 111 yes
C11 H11 O30 . 0.98 2.50 2.924(2) 106 yes
C16 H16 O30 2-655 0.93 2.52 3.190(2) 130 yes
C26 H26 O36 1-545 0.93 2.59 3.241(2) 127 yes
C27 H27 O3 2-645 0.93 2.49 3.211(2) 134 yes
C35 H35 O22 . 0.98 2.56 3.084(2) 113 yes

loop_
_geom_torsion_atom_site_label_1
_geom_torsion_atom_site_label_2
_geom_torsion_atom_site_label_3
_geom_torsion_atom_site_label_4
_geom_torsion
_geom_torsion_publ_flag
C10 N1 C2 O3 -174.39(16) ?
C10 N1 C2 C4 5.41(19) ?
O3 C2 C4 C5 173.03(16) ?
N1 C2 C4 C5 -6.76(17) ?
O3 C2 C4 C11 45.1(2) ?
N1 C2 C4 C11 -134.66(14) ?
O3 C2 C4 C35 -68.2(2) ?
N1 C2 C4 C35 112.02(15) ?
C2 C4 C5 C6 -177.01(18) ?
C11 C4 C5 C6 -53.7(3) ?
C35 C4 C5 C6 64.6(2) ?
C2 C4 C5 C10 5.87(18) ?
C11 C4 C5 C10 129.18(16) ?
C35 C4 C5 C10 -112.55(16) ?
C6 C5 C10 C9 -0.1(3) ?
C4 C5 C10 C9 177.49(18) ?
C6 C5 C10 N1 179.31(16) ?
C4 C5 C10 N1 -3.1(2) ?
C2 N1 C10 C9 177.8(2) ?
C2 N1 C10 C5 -1.5(2) ?
C5 C10 C9 C8 0.8(3) ?
N1 C10 C9 C8 -178.4(2) ?
C10 C9 C8 C7 -0.8(3) ?
C9 C8 C7 C6 0.0(4) ?
C10 C5 C6 C7 -0.7(3) ?
C4 C5 C6 C7 -177.61(18) ?
C8 C7 C6 C5 0.8(3) ?
C5 C4 C11 C12 -13.1(2) ?
C2 C4 C11 C12 104.92(16) ?
C35 C4 C11 C12 -136.24(15) ?
C5 C4 C11 C20 114.35(15) ?
C2 C4 C11 C20 -127.66(14) ?
C35 C4 C11 C20 -8.81(15) ?
C20 C11 C12 O13 -11.1(2) ?
C4 C11 C12 O13 113.75(18) ?
C20 C11 C12 C14 162.14(14) ?
C4 C11 C12 C14 -73.0(2) yes
O13 C12 C14 C19 4.5(2) ?
C11 C12 C14 C19 -168.55(15) ?
O13 C12 C14 C15 -179.13(17) ?
C11 C12 C14 C15 7.8(2) ?
C19 C14 C15 C16 -0.8(3) ?
C12 C14 C15 C16 -177.21(16) ?
C14 C15 C16 C17 1.7(3) ?
C15 C16 C17 O36 178.37(16) ?
C15 C16 C17 C18 -1.3(3) ?
O36 C17 C18 C19 -179.61(16) ?
C16 C17 C18 C19 0.0(3) ?
C17 C18 C19 C14 0.9(3) ?
C15 C14 C19 C18 -0.5(3) ?
C12 C14 C19 C18 176.09(16) ?
C12 C11 C20 N31 162.32(13) ?
C4 C11 C20 N31 29.09(15) ?
C12 C11 C20 C29 -74.00(17) ?
C4 C11 C20 C29 152.76(13) ?
C12 C11 C20 C21 44.86(19) ?
C4 C11 C20 C21 -88.38(16) ?
N31 C20 C21 O22 -66.2(2) ?
C11 C20 C21 O22 52.1(2) ?
C29 C20 C21 O22 175.68(16) ?
N31 C20 C21 C23 106.45(14) ?
C11 C20 C21 C23 -135.25(14) ?
C29 C20 C21 C23 -11.64(16) ?
O22 C21 C23 C28 179.77(16) ?
C20 C21 C23 C28 6.97(18) ?
O22 C21 C23 C24 1.0(3) ?
C20 C21 C23 C24 -171.84(17) ?
C28 C23 C24 C25 -0.7(3) ?
C21 C23 C24 C25 178.01(17) ?
C23 C24 C25 C26 -0.3(3) ?
C24 C25 C26 C27 1.3(3) ?
C25 C26 C27 C28 -1.3(3) ?
C24 C23 C28 C27 0.6(3) ?
C21 C23 C28 C27 -178.28(15) ?
C24 C23 C28 C29 -179.77(15) ?
C21 C23 C28 C29 1.31(19) ?
C26 C27 C28 C23 0.4(3) ?
C26 C27 C28 C29 -179.13(18) ?
C23 C28 C29 O30 168.03(17) ?
C27 C28 C29 O30 -12.4(3) ?
C23 C28 C29 C20 -9.14(18) ?
C27 C28 C29 C20 170.42(17) ?
N31 C20 C29 O30 83.6(2) ?
C11 C20 C29 O30 -36.0(2) ?
C21 C20 C29 O30 -164.72(16) ?
N31 C20 C29 C28 -99.18(15) ?
C11 C20 C29 C28 141.23(13) ?
C21 C20 C29 C28 12.52(16) ?
C11 C20 N31 C35 -38.52(15) ?
C29 C20 N31 C35 -161.22(13) ?
C21 C20 N31 C35 88.52(14) ?
C11 C20 N31 C32 80.38(17) ?
C29 C20 N31 C32 -42.32(19) ?
C21 C20 N31 C32 -152.58(14) ?
C20 N31 C32 C33 -152.71(16) ?
C35 N31 C32 C33 -35.03(19) ?
N31 C32 C33 C34 21.6(2) ?
C32 C33 C34 C35 -1.4(2) ?
C20 N31 C35 C34 159.65(13) ?
C32 N31 C35 C34 34.30(17) ?
C20 N31 C35 C4 32.63(16) ?
C32 N31 C35 C4 -92.72(15) ?
C33 C34 C35 N31 -19.6(2) ?
C33 C34 C35 C4 100.03(19) ?
C5 C4 C35 N31 -141.98(14) ?
C2 C4 C35 N31 105.47(15) ?
C11 C4 C35 N31 -14.02(16) ?
C5 C4 C35 C34 100.06(18) ?
C2 C4 C35 C34 -12.5(2) ?
C11 C4 C35 C34 -131.98(16) ?
C16 C17 O36 C37 178.91(19) ?
C18 C17 O36 C37 -1.5(3) yes

loop_
_cod_related_entry_id
_cod_related_entry_database
_cod_related_entry_code
1 ChemSpider 3474945
